data_4068418
loop_
_publ_author_name
'Camadanli, Sebnem'
'Beck, Robert'
'Fl\"orke, Ulrich'
'Klein, Hans-Friedrich'

_publ_section_title
;
 C&#x2212;H Activation of Imines by Trimethylphosphine-Supported Iron
 Complexes and Their Reactivities
;
_journal_issue 7
_journal_name_full Organometallics
_journal_page_first 2300
_journal_paper_doi 10.1021/om800828j
_journal_volume 28
_journal_year 2009
_chemical_formula_sum 'C21 H31 Fe N O P2'
_chemical_formula_weight 431.26
_chemical_name_systematic
; 
 ? 
;
_space_group_IT_number 14
_symmetry_cell_setting monoclinic
_symmetry_space_group_name_Hall '-P 2ybc'
_symmetry_space_group_name_H-M 'P 1 21/c 1'
_atom_sites_solution_hydrogens geom
_atom_sites_solution_primary direct
_atom_sites_solution_secondary difmap
_audit_creation_method SHELXL-97
_cell_angle_alpha 90.00
_cell_angle_beta 111.648(13)
_cell_angle_gamma 90.00
_cell_formula_units_Z 4
_cell_length_a 13.037(2)
_cell_length_b 10.774(3)
_cell_length_c 16.757(3)
_cell_measurement_reflns_used 2534
_cell_measurement_temperature 150(2)
_cell_measurement_theta_max 27.08
_cell_measurement_theta_min 1.68
_cell_volume 2187.7(8)
_computing_cell_refinement 'Stoe X-Area'
_computing_data_collection 'Stoe X-Area'
_computing_data_reduction 'Stoe X-RED'
_computing_molecular_graphics 'Diamond 2.1e'
_computing_publication_material 'X-STEP32, Microsoft Word'
_computing_structure_refinement 'SHELXL-97 (Sheldrick, 1997)'
_computing_structure_solution 'SHELXS-97 (Sheldrick, 1990)'
_diffrn_ambient_temperature 150(2)
_diffrn_measured_fraction_theta_full 0.965
_diffrn_measured_fraction_theta_max 0.965
_diffrn_measurement_device_type 'Stoe IPDS II'
_diffrn_measurement_method '\w scans'
_diffrn_radiation_monochromator graphite
_diffrn_radiation_source 'fine-focus sealed tube'
_diffrn_radiation_type MoK\a
_diffrn_radiation_wavelength 0.71073
_diffrn_reflns_av_R_equivalents 0.0922
_diffrn_reflns_av_sigmaI/netI 0.0411
_diffrn_reflns_limit_h_max 16
_diffrn_reflns_limit_h_min -16
_diffrn_reflns_limit_k_max 13
_diffrn_reflns_limit_k_min -13
_diffrn_reflns_limit_l_max 20
_diffrn_reflns_limit_l_min -21
_diffrn_reflns_number 26860
_diffrn_reflns_theta_full 27.08
_diffrn_reflns_theta_max 27.08
_diffrn_reflns_theta_min 1.68
_diffrn_standards_decay_% 0
_diffrn_standards_number 0
_exptl_absorpt_coefficient_mu 0.845
_exptl_absorpt_correction_T_max 0.9355
_exptl_absorpt_correction_T_min 0.9202
_exptl_absorpt_correction_type multi-scan
_exptl_absorpt_process_details '(MULABS; Spek, 2003; Blessing, 1995)'
_exptl_crystal_colour pink
_exptl_crystal_density_diffrn 1.309
_exptl_crystal_density_method 'not measured'
_exptl_crystal_description bloc
_exptl_crystal_F_000 912
_exptl_crystal_size_max 0.10
_exptl_crystal_size_mid 0.08
_exptl_crystal_size_min 0.08
_refine_diff_density_max 1.289
_refine_diff_density_min -0.630
_refine_diff_density_rms 0.092
_refine_ls_extinction_method none
_refine_ls_goodness_of_fit_ref 1.080
_refine_ls_hydrogen_treatment constr
_refine_ls_matrix_type full
_refine_ls_number_parameters 242
_refine_ls_number_reflns 4650
_refine_ls_number_restraints 0
_refine_ls_restrained_S_all 1.080
_refine_ls_R_factor_all 0.0523
_refine_ls_R_factor_gt 0.0489
_refine_ls_shift/su_max 0.001
_refine_ls_shift/su_mean 0.000
_refine_ls_structure_factor_coef Fsqd
_refine_ls_weighting_details 'calc w=1/[\s^2^(Fo^2^)+(0.0793P)^2^+2.9040P] where P=(Fo^2^+2Fc^2^)/3'
_refine_ls_weighting_scheme calc
_refine_ls_wR_factor_gt 0.1423
_refine_ls_wR_factor_ref 0.1494
_reflns_number_gt 4301
_reflns_number_total 4650
_reflns_threshold_expression >2sigma(I)
_cod_data_source_file om800828j_si_001.cif
_cod_data_source_block 14
_cod_depositor_comments
;
The following automatic conversions were performed:

'_symmetry_cell_setting' value 'Monoclinic' changed to 'monoclinic'
according to /home/saulius/struct/CIF-dictionaries/cif_core.dic
dictionary named 'cif_core.dic' version 2.4.2 from 2011-04-26.

Automatic conversion script
Id: cif_fix_values 1715 2011-07-08 13:25:40Z adriana 
;
_cod_original_cell_volume 2187.7(7)
_cod_original_sg_symbol_H-M P21/c
_cod_database_code 4068418

loop_
_symmetry_equiv_pos_as_xyz
'x, y, z'
'-x, y+1/2, -z+1/2'
'-x, -y, -z'
'x, -y-1/2, z-1/2'

loop_
_atom_site_label
_atom_site_type_symbol
_atom_site_fract_x
_atom_site_fract_y
_atom_site_fract_z
_atom_site_U_iso_or_equiv
_atom_site_adp_type
_atom_site_occupancy
_atom_site_symmetry_multiplicity
_atom_site_calc_flag
_atom_site_refinement_flags
C1 C 0.1043(3) 0.8578(3) 0.0760(2) 0.0384(7) Uani 1 1 d .
H1C H 0.0534 0.8090 0.0286 0.046 Uiso 1 1 calc R
H1B H 0.0901 0.9464 0.0638 0.046 Uiso 1 1 calc R
H1A H 0.0933 0.8371 0.1293 0.046 Uiso 1 1 calc R
C2 C 0.3072(3) 0.8673(3) 0.1941(2) 0.0389(7) Uani 1 1 d .
C3 C 0.4147(2) 0.7626(2) 0.09713(16) 0.0247(5) Uani 1 1 d .
C4 C 0.5167(2) 0.7593(3) 0.16698(17) 0.0308(6) Uani 1 1 d .
H4A H 0.5218 0.7961 0.2198 0.037 Uiso 1 1 calc R
C5 C 0.6094(2) 0.7044(3) 0.1613(2) 0.0355(7) Uani 1 1 d .
H5A H 0.6751 0.7006 0.2110 0.043 Uiso 1 1 calc R
C6 C 0.6086(2) 0.6543(3) 0.0840(2) 0.0344(6) Uani 1 1 d .
H6A H 0.6735 0.6190 0.0804 0.041 Uiso 1 1 calc R
C7 C 0.5114(2) 0.6572(3) 0.01286(19) 0.0287(6) Uani 1 1 d .
H7A H 0.5087 0.6240 -0.0404 0.034 Uiso 1 1 calc R
C8 C 0.4168(2) 0.7096(2) 0.02011(16) 0.0227(5) Uani 1 1 d .
C9 C 0.3118(2) 0.7093(2) -0.04956(15) 0.0209(5) Uani 1 1 d .
H9A H 0.3042 0.6781 -0.1045 0.025 Uiso 1 1 calc R
C10 C 0.1233(2) 0.7498(2) -0.10547(16) 0.0237(5) Uani 1 1 d .
C11 C 0.0913(2) 0.6449(3) -0.15759(18) 0.0301(6) Uani 1 1 d .
H11A H 0.1375 0.5738 -0.1455 0.036 Uiso 1 1 calc R
C12 C -0.0086(3) 0.6446(3) -0.2275(2) 0.0399(7) Uani 1 1 d .
H12A H -0.0298 0.5732 -0.2630 0.048 Uiso 1 1 calc R
C13 C -0.0769(2) 0.7466(4) -0.2455(2) 0.0404(7) Uani 1 1 d .
H13A H -0.1444 0.7463 -0.2937 0.049 Uiso 1 1 calc R
C14 C -0.0460(2) 0.8501(3) -0.1924(2) 0.0366(7) Uani 1 1 d .
H14A H -0.0934 0.9202 -0.2039 0.044 Uiso 1 1 calc R
C15 C 0.0533(2) 0.8519(3) -0.12292(18) 0.0291(6) Uani 1 1 d .
H15A H 0.0736 0.9232 -0.0871 0.035 Uiso 1 1 calc R
C16 C 0.3295(3) 1.0156(3) -0.04634(18) 0.0313(6) Uani 1 1 d .
H16C H 0.2607 0.9975 -0.0945 0.038 Uiso 1 1 calc R
H16B H 0.3862 0.9555 -0.0459 0.038 Uiso 1 1 calc R
H16A H 0.3543 1.0996 -0.0527 0.038 Uiso 1 1 calc R
C17 C 0.4336(3) 1.0710(3) 0.12985(19) 0.0350(6) Uani 1 1 d .
H17C H 0.4261 1.0841 0.1853 0.042 Uiso 1 1 calc R
H17B H 0.4482 1.1506 0.1078 0.042 Uiso 1 1 calc R
H17A H 0.4950 1.0139 0.1372 0.042 Uiso 1 1 calc R
C18 C 0.2123(3) 1.1346(3) 0.0432(3) 0.0450(8) Uani 1 1 d .
H18C H 0.2005 1.1461 0.0971 0.054 Uiso 1 1 calc R
H18B H 0.1416 1.1173 -0.0032 0.054 Uiso 1 1 calc R
H18A H 0.2445 1.2103 0.0298 0.054 Uiso 1 1 calc R
C19 C 0.2473(4) 0.6095(4) 0.2398(2) 0.0528(9) Uani 1 1 d .
H19C H 0.1923 0.6623 0.2502 0.063 Uiso 1 1 calc R
H19B H 0.3214 0.6339 0.2786 0.063 Uiso 1 1 calc R
H19A H 0.2340 0.5226 0.2503 0.063 Uiso 1 1 calc R
C20 C 0.3333(4) 0.5000(3) 0.1261(3) 0.0573(10) Uani 1 1 d .
H20C H 0.3321 0.4917 0.0675 0.069 Uiso 1 1 calc R
H20B H 0.3099 0.4217 0.1439 0.069 Uiso 1 1 calc R
H20A H 0.4084 0.5201 0.1652 0.069 Uiso 1 1 calc R
C21 C 0.1091(4) 0.5546(4) 0.0712(3) 0.0672(13) Uani 1 1 d .
H21C H 0.0957 0.5573 0.0097 0.081 Uiso 1 1 calc R
H21B H 0.0495 0.5981 0.0820 0.081 Uiso 1 1 calc R
H21A H 0.1116 0.4680 0.0897 0.081 Uiso 1 1 calc R
Fe1 Fe 0.26720(3) 0.81698(3) 0.09003(2) 0.02294(15) Uani 1 1 d .
N1 N 0.22734(18) 0.7533(2) -0.03499(13) 0.0216(4) Uani 1 1 d .
O1 O 0.3319(3) 0.9033(3) 0.26393(15) 0.0660(9) Uani 1 1 d .
P1 P 0.23669(6) 0.62759(7) 0.12951(4) 0.02861(19) Uani 1 1 d .
P2 P 0.30616(6) 1.00477(6) 0.05400(4) 0.02448(18) Uani 1 1 d .

loop_
_atom_site_aniso_label
_atom_site_aniso_U_11
_atom_site_aniso_U_22
_atom_site_aniso_U_33
_atom_site_aniso_U_23
_atom_site_aniso_U_13
_atom_site_aniso_U_12
C1 0.0423(16) 0.0376(16) 0.0504(18) -0.0111(14) 0.0347(15) -0.0093(14)
C2 0.063(2) 0.0310(15) 0.0335(15) -0.0064(12) 0.0306(15) -0.0170(14)
C3 0.0339(13) 0.0184(12) 0.0241(12) 0.0028(9) 0.0134(10) -0.0037(10)
C4 0.0375(15) 0.0283(14) 0.0254(12) 0.0039(10) 0.0103(11) -0.0066(11)
C5 0.0306(14) 0.0307(14) 0.0382(15) 0.0118(12) 0.0045(12) -0.0043(12)
C6 0.0294(14) 0.0240(13) 0.0506(17) 0.0076(12) 0.0157(13) 0.0001(11)
C7 0.0328(14) 0.0191(12) 0.0386(15) 0.0007(11) 0.0183(12) -0.0004(10)
C8 0.0293(13) 0.0149(10) 0.0268(12) 0.0017(9) 0.0136(10) -0.0029(9)
C9 0.0280(12) 0.0165(10) 0.0229(11) -0.0016(9) 0.0149(10) -0.0033(9)
C10 0.0255(12) 0.0265(12) 0.0240(12) -0.0022(10) 0.0149(10) -0.0046(10)
C11 0.0286(13) 0.0294(14) 0.0354(14) -0.0086(11) 0.0155(11) -0.0048(11)
C12 0.0305(15) 0.0467(18) 0.0432(17) -0.0195(14) 0.0143(13) -0.0105(13)
C13 0.0227(13) 0.058(2) 0.0400(16) -0.0071(15) 0.0110(12) -0.0035(13)
C14 0.0283(14) 0.0405(16) 0.0457(17) 0.0021(13) 0.0190(13) 0.0035(13)
C15 0.0293(13) 0.0273(13) 0.0359(14) -0.0023(11) 0.0181(11) -0.0026(11)
C16 0.0446(16) 0.0244(13) 0.0319(14) 0.0016(11) 0.0224(12) -0.0051(12)
C17 0.0455(17) 0.0277(14) 0.0373(15) -0.0071(11) 0.0217(13) -0.0122(13)
C18 0.0473(19) 0.0278(15) 0.071(2) -0.0048(15) 0.0347(17) 0.0010(14)
C19 0.078(3) 0.048(2) 0.0349(16) 0.0037(15) 0.0230(17) -0.0029(19)
C20 0.080(3) 0.0358(19) 0.069(3) 0.0014(17) 0.044(2) -0.0030(18)
C21 0.064(3) 0.061(3) 0.059(2) 0.013(2) 0.002(2) -0.030(2)
Fe1 0.0325(2) 0.0207(2) 0.0225(2) -0.00449(13) 0.01823(17) -0.00755(14)
N1 0.0258(10) 0.0206(10) 0.0222(10) -0.0019(8) 0.0132(8) -0.0050(8)
O1 0.123(3) 0.0547(16) 0.0340(12) -0.0204(12) 0.0452(15) -0.0442(17)
P1 0.0407(4) 0.0262(4) 0.0236(3) -0.0016(2) 0.0173(3) -0.0127(3)
P2 0.0316(4) 0.0186(3) 0.0302(4) -0.0038(2) 0.0195(3) -0.0040(2)

loop_
_atom_type_symbol
_atom_type_description
_atom_type_scat_dispersion_real
_atom_type_scat_dispersion_imag
_atom_type_scat_source
C C 0.0033 0.0016 'International Tables Vol C Tables 4.2.6.8 and 6.1.1.4'
H H 0.0000 0.0000 'International Tables Vol C Tables 4.2.6.8 and 6.1.1.4'
Fe Fe 0.3463 0.8444 'International Tables Vol C Tables 4.2.6.8 and 6.1.1.4'
N N 0.0061 0.0033 'International Tables Vol C Tables 4.2.6.8 and 6.1.1.4'
O O 0.0106 0.0060 'International Tables Vol C Tables 4.2.6.8 and 6.1.1.4'
P P 0.1023 0.0942 'International Tables Vol C Tables 4.2.6.8 and 6.1.1.4'

loop_
_geom_angle_atom_site_label_1
_geom_angle_atom_site_label_2
_geom_angle_atom_site_label_3
_geom_angle
O1 C2 Fe1 178.2(4)
C4 C3 C8 114.5(3)
C4 C3 Fe1 131.1(2)
C8 C3 Fe1 114.21(19)
C5 C4 C3 122.4(3)
C4 C5 C6 121.4(3)
C7 C6 C5 118.7(3)
C6 C7 C8 119.3(3)
C7 C8 C3 123.6(3)
C7 C8 C9 122.3(2)
C3 C8 C9 114.1(2)
N1 C9 C8 117.8(2)
C15 C10 C11 119.2(3)
C15 C10 N1 120.1(2)
C11 C10 N1 120.7(2)
C12 C11 C10 119.9(3)
C13 C12 C11 120.8(3)
C12 C13 C14 119.3(3)
C15 C14 C13 120.6(3)
C14 C15 C10 120.2(3)
C2 Fe1 C3 96.24(15)
C2 Fe1 N1 176.95(14)
C3 Fe1 N1 80.71(10)
C2 Fe1 C1 87.87(15)
C3 Fe1 C1 174.19(11)
N1 Fe1 C1 95.17(11)
C2 Fe1 P2 88.52(10)
C3 Fe1 P2 88.35(8)
N1 Fe1 P2 91.36(6)
C1 Fe1 P2 95.87(10)
C2 Fe1 P1 90.47(10)
C3 Fe1 P1 89.26(8)
N1 Fe1 P1 89.51(6)
C1 Fe1 P1 86.60(10)
P2 Fe1 P1 177.29(3)
C9 N1 C10 116.4(2)
C9 N1 Fe1 113.23(17)
C10 N1 Fe1 130.35(16)
C21 P1 C19 102.6(2)
C21 P1 C20 99.3(2)
C19 P1 C20 98.8(2)
C21 P1 Fe1 118.52(15)
C19 P1 Fe1 116.54(14)
C20 P1 Fe1 117.78(13)
C16 P2 C18 101.18(16)
C16 P2 C17 101.47(14)
C18 P2 C17 100.05(16)
C16 P2 Fe1 116.23(9)
C18 P2 Fe1 120.89(12)
C17 P2 Fe1 114.05(10)

loop_
_geom_bond_atom_site_label_1
_geom_bond_atom_site_label_2
_geom_bond_distance
C1 Fe1 2.095(3)
C2 O1 1.159(4)
C2 Fe1 1.714(3)
C3 C4 1.411(4)
C3 C8 1.421(4)
C3 Fe1 1.971(3)
C4 C5 1.378(5)
C5 C6 1.401(5)
C6 C7 1.383(4)
C7 C8 1.401(4)
C8 C9 1.434(4)
C9 N1 1.303(3)
C10 C15 1.390(4)
C10 C11 1.394(4)
C10 N1 1.433(3)
C11 C12 1.394(4)
C12 C13 1.375(5)
C13 C14 1.390(5)
C14 C15 1.386(4)
C16 P2 1.820(3)
C17 P2 1.824(3)
C18 P2 1.823(3)
C19 P1 1.812(3)
C20 P1 1.880(4)
C21 P1 1.772(4)
Fe1 N1 2.080(2)
Fe1 P2 2.2231(8)
Fe1 P1 2.2257(9)

loop_
_geom_torsion_atom_site_label_1
_geom_torsion_atom_site_label_2
_geom_torsion_atom_site_label_3
_geom_torsion_atom_site_label_4
_geom_torsion
C8 C3 C4 C5 -2.4(4)
Fe1 C3 C4 C5 172.4(2)
C3 C4 C5 C6 3.3(4)
C4 C5 C6 C7 -1.9(4)
C5 C6 C7 C8 -0.2(4)
C6 C7 C8 C3 1.0(4)
C6 C7 C8 C9 -176.3(2)
C4 C3 C8 C7 0.3(4)
Fe1 C3 C8 C7 -175.4(2)
C4 C3 C8 C9 177.8(2)
Fe1 C3 C8 C9 2.1(3)
C7 C8 C9 N1 175.8(2)
C3 C8 C9 N1 -1.7(3)
C15 C10 C11 C12 1.6(4)
N1 C10 C11 C12 -178.0(3)
C10 C11 C12 C13 -0.4(5)
C11 C12 C13 C14 -0.9(5)
C12 C13 C14 C15 1.2(5)
C13 C14 C15 C10 -0.1(4)
C11 C10 C15 C14 -1.3(4)
N1 C10 C15 C14 178.2(2)
O1 C2 Fe1 C3 157(10)
O1 C2 Fe1 N1 157(8)
O1 C2 Fe1 C1 -27(10)
O1 C2 Fe1 P2 69(10)
O1 C2 Fe1 P1 -114(10)
C4 C3 Fe1 C2 3.8(3)
C8 C3 Fe1 C2 178.6(2)
C4 C3 Fe1 N1 -176.3(3)
C8 C3 Fe1 N1 -1.38(18)
C4 C3 Fe1 C1 -131.1(11)
C8 C3 Fe1 C1 43.8(12)
C4 C3 Fe1 P2 92.1(2)
C8 C3 Fe1 P2 -93.03(18)
C4 C3 Fe1 P1 -86.6(2)
C8 C3 Fe1 P1 88.25(18)
C8 C9 N1 C10 -179.0(2)
C8 C9 N1 Fe1 0.5(3)
C15 C10 N1 C9 -136.3(2)
C11 C10 N1 C9 43.2(3)
C15 C10 N1 Fe1 44.3(3)
C11 C10 N1 Fe1 -136.2(2)
C2 Fe1 N1 C9 1(2)
C3 Fe1 N1 C9 0.47(18)
C1 Fe1 N1 C9 -175.40(19)
P2 Fe1 N1 C9 88.58(17)
P1 Fe1 N1 C9 -88.86(17)
C2 Fe1 N1 C10 -180(100)
C3 Fe1 N1 C10 179.9(2)
C1 Fe1 N1 C10 4.0(2)
P2 Fe1 N1 C10 -92.0(2)
P1 Fe1 N1 C10 90.6(2)
C2 Fe1 P1 C21 130.3(2)
C3 Fe1 P1 C21 -133.4(2)
N1 Fe1 P1 C21 -52.7(2)
C1 Fe1 P1 C21 42.5(2)
P2 Fe1 P1 C21 -161.6(6)
C2 Fe1 P1 C19 7.1(2)
C3 Fe1 P1 C19 103.34(19)
N1 Fe1 P1 C19 -175.94(18)
C1 Fe1 P1 C19 -80.73(19)
P2 Fe1 P1 C19 75.2(6)
C2 Fe1 P1 C20 -110.0(2)
C3 Fe1 P1 C20 -13.77(19)
N1 Fe1 P1 C20 66.95(18)
C1 Fe1 P1 C20 162.16(19)
P2 Fe1 P1 C20 -41.9(6)
C2 Fe1 P2 C16 159.47(17)
C3 Fe1 P2 C16 63.18(14)
N1 Fe1 P2 C16 -17.49(13)
C1 Fe1 P2 C16 -112.83(15)
P1 Fe1 P2 C16 91.3(6)
C2 Fe1 P2 C18 -77.4(2)
C3 Fe1 P2 C18 -173.69(17)
N1 Fe1 P2 C18 105.64(17)
C1 Fe1 P2 C18 10.30(18)
P1 Fe1 P2 C18 -145.5(6)
C2 Fe1 P2 C17 41.91(17)
C3 Fe1 P2 C17 -54.38(13)
N1 Fe1 P2 C17 -135.04(13)
C1 Fe1 P2 C17 129.62(14)
P1 Fe1 P2 C17 -26.2(6)
